data_7109321
loop_
_publ_author_name
'Xiaolu Song'
'Zhe Wang'
'Jin Zhao'
'T. S. Andy Hor'

_publ_section_title
;
 Sodium cubane and double-cubane aggregates of hybridised salicylaldimines
 and their transmetallation to nickel for catalytic ethylene
 oligomerisation
;
_journal_name_full Chem.Commun.
_journal_page_first 4992
_journal_paper_doi 10.1039/c3cc40320c
_journal_volume 49
_journal_year 2013
_chemical_formula_sum 'C42 H36 Cl N3 Ni2 O3 S3'
_chemical_formula_weight 879.79
_chemical_name_systematic
;
?
;
_space_group_IT_number 2
_symmetry_cell_setting triclinic
_symmetry_space_group_name_Hall '-P 1'
_symmetry_space_group_name_H-M 'P -1'
_atom_sites_solution_hydrogens geom
_atom_sites_solution_primary direct
_atom_sites_solution_secondary difmap
_audit_creation_method SHELXL-97
_cell_angle_alpha 60.4860(10)
_cell_angle_beta 79.9780(10)
_cell_angle_gamma 79.0150(10)
_cell_formula_units_Z 2
_cell_length_a 12.3237(8)
_cell_length_b 13.6103(9)
_cell_length_c 13.7343(9)
_cell_measurement_reflns_used 2257
_cell_measurement_temperature 223(2)
_cell_measurement_theta_max 21.97
_cell_measurement_theta_min 2.17
_cell_volume 1959.3(2)
_computing_cell_refinement 'Bruker SMART'
_computing_data_collection 'Bruker SMART'
_computing_data_reduction 'Bruker SAINT'
_computing_molecular_graphics 'Bruker SHELXTL'
_computing_publication_material 'Bruker SHELXTL'
_computing_structure_refinement 'SHELXL-97 (Sheldrick, 1997)'
_computing_structure_solution 'SHELXS-97 (Sheldrick, 1990)'
_diffrn_ambient_temperature 223(2)
_diffrn_measured_fraction_theta_full 0.998
_diffrn_measured_fraction_theta_max 0.998
_diffrn_measurement_device_type 'CCD area detector'
_diffrn_measurement_method 'phi and omega scans'
_diffrn_radiation_monochromator graphite
_diffrn_radiation_source 'fine-focus sealed tube'
_diffrn_radiation_type MoK\a
_diffrn_radiation_wavelength 0.71073
_diffrn_reflns_av_R_equivalents 0.0893
_diffrn_reflns_av_sigmaI/netI 0.1090
_diffrn_reflns_limit_h_max 15
_diffrn_reflns_limit_h_min -15
_diffrn_reflns_limit_k_max 17
_diffrn_reflns_limit_k_min -17
_diffrn_reflns_limit_l_max 17
_diffrn_reflns_limit_l_min -17
_diffrn_reflns_number 25496
_diffrn_reflns_theta_full 27.50
_diffrn_reflns_theta_max 27.50
_diffrn_reflns_theta_min 1.69
_exptl_absorpt_coefficient_mu 1.233
_exptl_absorpt_correction_T_max 0.9297
_exptl_absorpt_correction_T_min 0.8086
_exptl_absorpt_correction_type multi-scan
_exptl_absorpt_process_details 'Sadabs, (Sheldrick 2008)'
_exptl_crystal_colour Green
_exptl_crystal_density_diffrn 1.491
_exptl_crystal_density_meas ?
_exptl_crystal_density_method 'not measured'
_exptl_crystal_description Block
_exptl_crystal_F_000 908
_exptl_crystal_size_max 0.18
_exptl_crystal_size_mid 0.10
_exptl_crystal_size_min 0.06
_refine_diff_density_max 0.692
_refine_diff_density_min -0.392
_refine_diff_density_rms 0.091
_refine_ls_extinction_method none
_refine_ls_goodness_of_fit_ref 1.039
_refine_ls_hydrogen_treatment constr
_refine_ls_matrix_type full
_refine_ls_number_parameters 501
_refine_ls_number_reflns 8969
_refine_ls_number_restraints 7
_refine_ls_restrained_S_all 1.039
_refine_ls_R_factor_all 0.1339
_refine_ls_R_factor_gt 0.0754
_refine_ls_shift/su_max 0.000
_refine_ls_shift/su_mean 0.000
_refine_ls_structure_factor_coef Fsqd
_refine_ls_weighting_details 'calc w=1/[\s^2^(Fo^2^)+(0.0537P)^2^+0.0000P] where P=(Fo^2^+2Fc^2^)/3'
_refine_ls_weighting_scheme calc
_refine_ls_wR_factor_gt 0.1304
_refine_ls_wR_factor_ref 0.1487
_reflns_number_gt 5410
_reflns_number_total 8969
_reflns_threshold_expression >2sigma(I)
_cod_data_source_file c3cc40320c.txt
_cod_data_source_block b632
_cod_depositor_comments
;
The following automatic conversions were performed:

'_exptl_crystal_density_meas' value 'Not measured' was changed to '?'
- the value is perceived as not measured.

Automatic conversion script
Id: cif_fix_values 3008 2015-01-20 13:52:24Z robertas 
;
_cod_original_sg_symbol_H-M P-1
_cod_database_code 7109321

loop_
_symmetry_equiv_pos_as_xyz
'x, y, z'
'-x, -y, -z'

loop_
_atom_site_label
_atom_site_type_symbol
_atom_site_fract_x
_atom_site_fract_y
_atom_site_fract_z
_atom_site_U_iso_or_equiv
_atom_site_adp_type
_atom_site_occupancy
_atom_site_symmetry_multiplicity
_atom_site_calc_flag
_atom_site_refinement_flags
_atom_site_disorder_assembly
_atom_site_disorder_group
C42 C 0.725(3) 1.484(3) 0.626(3) 0.101(6) Uani 0.40(5) 1 d PDU A 1
H42A H 0.7669 1.4617 0.5719 0.151 Uiso 0.40(5) 1 calc PR A 1
H42B H 0.7739 1.5153 0.6498 0.151 Uiso 0.40(5) 1 calc PR A 1
H42C H 0.6640 1.5416 0.5917 0.151 Uiso 0.40(5) 1 calc PR A 1
C42A C 0.766(2) 1.464(2) 0.655(3) 0.101(6) Uani 0.60(5) 1 d PDU A 2
H42D H 0.7879 1.4580 0.5868 0.152 Uiso 0.60(5) 1 calc PR A 2
H42E H 0.8319 1.4496 0.6926 0.152 Uiso 0.60(5) 1 calc PR A 2
H42F H 0.7298 1.5402 0.6365 0.152 Uiso 0.60(5) 1 calc PR A 2
Ni1 Ni 0.81367(5) 0.74475(5) 0.99788(5) 0.03451(18) Uani 1 1 d . . .
Ni2 Ni 0.81079(5) 0.98159(5) 0.84179(5) 0.03349(18) Uani 1 1 d . . .
Cl1 Cl 0.91337(11) 0.63059(10) 1.15749(11) 0.0447(3) Uani 1 1 d . . .
S1 S 0.64306(11) 0.67156(11) 1.08229(12) 0.0444(3) Uani 1 1 d . . .
S2 S 0.95058(11) 1.07623(10) 0.85195(11) 0.0413(3) Uani 1 1 d . . .
S3 S 0.67208(16) 1.36099(14) 0.74738(17) 0.0801(6) Uani 1 1 d D . .
O1 O 0.9333(3) 0.8313(2) 0.8945(3) 0.0371(8) Uani 1 1 d . . .
O2 O 0.7255(3) 0.8732(3) 0.8368(3) 0.0381(8) Uani 1 1 d . . .
O3 O 0.7714(3) 0.8960(3) 1.0059(3) 0.0415(9) Uani 1 1 d . A .
N1 N 0.8453(3) 0.6241(3) 0.9482(3) 0.0328(9) Uani 1 1 d . . .
N2 N 0.8660(3) 1.0494(3) 0.6784(3) 0.0362(10) Uani 1 1 d . . .
N3 N 0.6758(3) 1.1032(3) 0.8269(3) 0.0376(10) Uani 1 1 d . A .
C1 C 0.6728(4) 0.5539(4) 1.0551(4) 0.0370(12) Uani 1 1 d . . .
C2 C 0.5967(5) 0.4756(5) 1.0981(5) 0.0532(15) Uani 1 1 d . . .
H2 H 0.5309 0.4861 1.1401 0.064 Uiso 1 1 calc R . .
C3 C 0.6169(5) 0.3834(5) 1.0797(5) 0.0624(17) Uani 1 1 d . . .
H3 H 0.5653 0.3305 1.1093 0.075 Uiso 1 1 calc R . .
C4 C 0.7123(5) 0.3683(5) 1.0181(5) 0.0551(16) Uani 1 1 d . . .
H4 H 0.7264 0.3041 1.0067 0.066 Uiso 1 1 calc R . .
C5 C 0.7880(5) 0.4460(4) 0.9725(4) 0.0451(13) Uani 1 1 d . . .
H5 H 0.8519 0.4357 0.9282 0.054 Uiso 1 1 calc R . .
C6 C 0.7702(4) 0.5403(4) 0.9917(4) 0.0342(11) Uani 1 1 d . . .
C7 C 0.9348(4) 0.6173(4) 0.8858(4) 0.0372(12) Uani 1 1 d . . .
H7 H 0.9472 0.5543 0.8727 0.045 Uiso 1 1 calc R . .
C8 C 1.0180(4) 0.6941(4) 0.8339(4) 0.0329(11) Uani 1 1 d . . .
C9 C 1.1088(4) 0.6611(4) 0.7745(4) 0.0409(12) Uani 1 1 d . . .
H9 H 1.1120 0.5921 0.7734 0.049 Uiso 1 1 calc R . .
C10 C 1.1930(5) 0.7276(4) 0.7181(4) 0.0488(14) Uani 1 1 d . . .
H10 H 1.2529 0.7049 0.6779 0.059 Uiso 1 1 calc R . .
C11 C 1.1884(4) 0.8283(4) 0.7211(4) 0.0463(13) Uani 1 1 d . . .
H11 H 1.2463 0.8738 0.6833 0.056 Uiso 1 1 calc R . .
C12 C 1.1015(4) 0.8629(4) 0.7777(4) 0.0449(13) Uani 1 1 d . . .
H12 H 1.1003 0.9326 0.7768 0.054 Uiso 1 1 calc R . .
C13 C 1.0138(4) 0.7978(4) 0.8374(4) 0.0332(11) Uani 1 1 d . . .
C14 C 0.6393(5) 0.6028(5) 1.2335(4) 0.0575(16) Uani 1 1 d . . .
H14A H 0.5767 0.5592 1.2668 0.086 Uiso 1 1 calc R . .
H14B H 0.6317 0.6599 1.2578 0.086 Uiso 1 1 calc R . .
H14C H 0.7076 0.5522 1.2572 0.086 Uiso 1 1 calc R . .
C15 C 0.9617(4) 1.1737(4) 0.7065(4) 0.0402(12) Uani 1 1 d . . .
C16 C 1.0141(5) 1.2710(4) 0.6638(5) 0.0517(15) Uani 1 1 d . . .
H16 H 1.0437 1.2867 0.7126 0.062 Uiso 1 1 calc R . .
C17 C 1.0223(5) 1.3438(5) 0.5505(5) 0.0660(18) Uani 1 1 d . . .
H17 H 1.0578 1.4093 0.5219 0.079 Uiso 1 1 calc R . .
C18 C 0.9793(6) 1.3222(5) 0.4786(5) 0.074(2) Uani 1 1 d . . .
H18 H 0.9853 1.3733 0.4011 0.089 Uiso 1 1 calc R . .
C19 C 0.9272(5) 1.2262(5) 0.5184(5) 0.0593(16) Uani 1 1 d . . .
H19 H 0.8960 1.2134 0.4685 0.071 Uiso 1 1 calc R . .
C20 C 0.9211(4) 1.1479(4) 0.6334(4) 0.0409(12) Uani 1 1 d . . .
C21 C 0.8588(4) 1.0027(4) 0.6185(4) 0.0451(13) Uani 1 1 d . . .
H21 H 0.8988 1.0320 0.5471 0.054 Uiso 1 1 calc R . .
C22 C 0.7965(5) 0.9103(4) 0.6475(4) 0.0442(13) Uani 1 1 d . . .
C23 C 0.7986(5) 0.8794(5) 0.5635(5) 0.0631(17) Uani 1 1 d . . .
H23 H 0.8429 0.9157 0.4955 0.076 Uiso 1 1 calc R . .
C24 C 0.7379(6) 0.7978(6) 0.5779(6) 0.079(2) Uani 1 1 d . . .
H24 H 0.7413 0.7775 0.5210 0.095 Uiso 1 1 calc R . .
C25 C 0.6709(6) 0.7451(5) 0.6782(5) 0.0677(19) Uani 1 1 d . . .
H25 H 0.6277 0.6901 0.6885 0.081 Uiso 1 1 calc R . .
C26 C 0.6681(5) 0.7729(4) 0.7606(5) 0.0507(14) Uani 1 1 d . . .
H26 H 0.6219 0.7366 0.8271 0.061 Uiso 1 1 calc R . .
C27 C 0.7314(4) 0.8541(4) 0.7511(4) 0.0385(12) Uani 1 1 d . . .
C28 C 0.9014(5) 1.1652(4) 0.9182(4) 0.0518(15) Uani 1 1 d . . .
H28A H 0.9611 1.2053 0.9131 0.078 Uiso 1 1 calc R . .
H28B H 0.8769 1.1182 0.9966 0.078 Uiso 1 1 calc R . .
H28C H 0.8398 1.2199 0.8803 0.078 Uiso 1 1 calc R . .
C29 C 0.6372(5) 1.3001(4) 0.6703(5) 0.0537(15) Uani 1 1 d . A .
C30 C 0.6044(5) 1.3686(5) 0.5607(6) 0.072(2) Uani 1 1 d . . .
H30 H 0.6048 1.4478 0.5261 0.086 Uiso 1 1 calc R A .
C31 C 0.5719(6) 1.3217(6) 0.5038(6) 0.082(2) Uani 1 1 d . A .
H31 H 0.5474 1.3694 0.4320 0.098 Uiso 1 1 calc R . .
C32 C 0.5747(6) 1.2068(6) 0.5498(6) 0.080(2) Uani 1 1 d . . .
H32 H 0.5550 1.1746 0.5094 0.096 Uiso 1 1 calc R A .
C33 C 0.6073(5) 1.1386(5) 0.6574(5) 0.0587(16) Uani 1 1 d . A .
H33 H 0.6080 1.0595 0.6897 0.070 Uiso 1 1 calc R . .
C34 C 0.6387(4) 1.1818(4) 0.7192(4) 0.0444(13) Uani 1 1 d . . .
C35 C 0.6214(4) 1.1091(4) 0.9129(4) 0.0416(13) Uani 1 1 d . . .
H35 H 0.5598 1.1654 0.8980 0.050 Uiso 1 1 calc R A .
C36 C 0.6423(4) 1.0411(4) 1.0285(4) 0.0391(12) Uani 1 1 d . A .
C37 C 0.5877(5) 1.0799(5) 1.1035(5) 0.0555(16) Uani 1 1 d . . .
H37 H 0.5379 1.1472 1.0762 0.067 Uiso 1 1 calc R A .
C38 C 0.6039(5) 1.0245(6) 1.2136(5) 0.0684(19) Uani 1 1 d . A .
H38 H 0.5677 1.0540 1.2616 0.082 Uiso 1 1 calc R . .
C39 C 0.6746(6) 0.9239(6) 1.2549(5) 0.0700(19) Uani 1 1 d . . .
H39 H 0.6859 0.8846 1.3316 0.084 Uiso 1 1 calc R A .
C40 C 0.7287(5) 0.8801(5) 1.1854(4) 0.0509(14) Uani 1 1 d . A .
H40 H 0.7750 0.8106 1.2157 0.061 Uiso 1 1 calc R . .
C41 C 0.7158(4) 0.9373(4) 1.0711(4) 0.0362(12) Uani 1 1 d . . .

loop_
_atom_site_aniso_label
_atom_site_aniso_U_11
_atom_site_aniso_U_22
_atom_site_aniso_U_33
_atom_site_aniso_U_23
_atom_site_aniso_U_13
_atom_site_aniso_U_12
C42 0.053(12) 0.053(8) 0.167(15) -0.030(8) -0.003(11) -0.010(10)
C42A 0.053(12) 0.053(8) 0.167(15) -0.030(8) -0.003(11) -0.010(10)
Ni1 0.0383(4) 0.0208(3) 0.0380(4) -0.0112(3) 0.0023(3) -0.0026(3)
Ni2 0.0407(4) 0.0202(3) 0.0311(4) -0.0072(3) -0.0011(3) -0.0018(3)
Cl1 0.0548(9) 0.0270(6) 0.0480(8) -0.0133(6) -0.0108(6) -0.0035(6)
S1 0.0370(8) 0.0307(7) 0.0516(8) -0.0129(6) 0.0039(6) -0.0003(6)
S2 0.0502(9) 0.0253(6) 0.0418(8) -0.0100(6) -0.0093(6) -0.0026(6)
S3 0.0851(14) 0.0395(9) 0.0963(14) -0.0131(9) -0.0152(11) -0.0144(9)
O1 0.040(2) 0.0190(16) 0.043(2) -0.0102(15) 0.0016(16) 0.0000(14)
O2 0.043(2) 0.0331(18) 0.0341(19) -0.0130(16) -0.0023(16) -0.0054(16)
O3 0.060(2) 0.0211(16) 0.0332(19) -0.0104(15) 0.0006(17) 0.0058(16)
N1 0.039(3) 0.0214(19) 0.034(2) -0.0111(18) -0.0030(19) -0.0034(17)
N2 0.041(3) 0.029(2) 0.035(2) -0.0117(19) -0.0024(19) -0.0059(19)
N3 0.043(3) 0.020(2) 0.036(2) -0.0048(19) -0.006(2) 0.0017(18)
C1 0.030(3) 0.027(3) 0.046(3) -0.011(2) -0.009(2) -0.001(2)
C2 0.040(3) 0.044(3) 0.064(4) -0.017(3) -0.007(3) -0.005(3)
C3 0.047(4) 0.049(4) 0.088(5) -0.025(4) -0.006(3) -0.019(3)
C4 0.063(4) 0.040(3) 0.071(4) -0.029(3) -0.009(3) -0.016(3)
C5 0.051(4) 0.039(3) 0.050(3) -0.023(3) 0.000(3) -0.011(3)
C6 0.038(3) 0.027(2) 0.037(3) -0.013(2) -0.011(2) -0.003(2)
C7 0.046(3) 0.026(3) 0.036(3) -0.013(2) -0.010(2) 0.005(2)
C8 0.036(3) 0.029(2) 0.031(3) -0.012(2) -0.003(2) -0.003(2)
C9 0.047(3) 0.034(3) 0.038(3) -0.017(2) 0.000(3) -0.001(2)
C10 0.056(4) 0.045(3) 0.041(3) -0.022(3) 0.010(3) -0.004(3)
C11 0.044(3) 0.040(3) 0.044(3) -0.011(3) 0.007(3) -0.016(3)
C12 0.047(3) 0.030(3) 0.053(3) -0.016(3) 0.002(3) -0.012(2)
C13 0.032(3) 0.026(2) 0.035(3) -0.012(2) -0.006(2) 0.005(2)
C14 0.054(4) 0.056(4) 0.055(4) -0.024(3) 0.016(3) -0.014(3)
C15 0.041(3) 0.034(3) 0.038(3) -0.014(2) -0.001(2) -0.001(2)
C16 0.050(4) 0.039(3) 0.061(4) -0.019(3) -0.001(3) -0.012(3)
C17 0.083(5) 0.039(3) 0.059(4) -0.005(3) 0.009(4) -0.035(3)
C18 0.101(6) 0.055(4) 0.044(4) -0.002(3) 0.007(4) -0.039(4)
C19 0.082(5) 0.048(4) 0.038(3) -0.010(3) -0.001(3) -0.021(3)
C20 0.043(3) 0.031(3) 0.038(3) -0.010(2) 0.004(2) -0.009(2)
C21 0.053(4) 0.044(3) 0.028(3) -0.010(3) 0.005(2) -0.010(3)
C22 0.054(4) 0.033(3) 0.044(3) -0.016(3) -0.003(3) -0.009(3)
C23 0.091(5) 0.049(4) 0.049(4) -0.023(3) 0.005(3) -0.017(3)
C24 0.123(7) 0.066(5) 0.064(5) -0.037(4) -0.023(5) -0.018(5)
C25 0.099(6) 0.049(4) 0.063(4) -0.023(3) -0.023(4) -0.023(4)
C26 0.057(4) 0.040(3) 0.055(4) -0.017(3) -0.016(3) -0.011(3)
C27 0.037(3) 0.023(2) 0.045(3) -0.008(2) -0.012(2) 0.003(2)
C28 0.068(4) 0.042(3) 0.047(3) -0.020(3) -0.007(3) -0.010(3)
C29 0.050(4) 0.034(3) 0.050(4) -0.004(3) 0.001(3) 0.000(3)
C30 0.069(5) 0.041(4) 0.059(4) 0.006(3) 0.003(4) 0.001(3)
C31 0.088(6) 0.069(5) 0.051(4) -0.008(4) -0.014(4) 0.020(4)
C32 0.084(5) 0.074(5) 0.073(5) -0.030(4) -0.035(4) 0.022(4)
C33 0.070(4) 0.038(3) 0.056(4) -0.013(3) -0.024(3) 0.009(3)
C34 0.037(3) 0.033(3) 0.044(3) -0.007(3) -0.002(2) 0.004(2)
C35 0.036(3) 0.029(3) 0.052(3) -0.016(3) -0.004(3) 0.005(2)
C36 0.042(3) 0.033(3) 0.042(3) -0.018(2) 0.002(2) -0.004(2)
C37 0.058(4) 0.044(3) 0.058(4) -0.027(3) 0.010(3) 0.001(3)
C38 0.073(5) 0.082(5) 0.055(4) -0.046(4) 0.003(3) 0.008(4)
C39 0.075(5) 0.081(5) 0.041(4) -0.026(4) -0.002(3) 0.004(4)
C40 0.050(4) 0.047(3) 0.044(3) -0.019(3) 0.000(3) 0.006(3)
C41 0.040(3) 0.028(3) 0.033(3) -0.009(2) 0.002(2) -0.008(2)

loop_
_atom_type_symbol
_atom_type_description
_atom_type_scat_dispersion_real
_atom_type_scat_dispersion_imag
_atom_type_scat_source
C C 0.0033 0.0016 'International Tables Vol C Tables 4.2.6.8 and 6.1.1.4'
H H 0.0000 0.0000 'International Tables Vol C Tables 4.2.6.8 and 6.1.1.4'
N N 0.0061 0.0033 'International Tables Vol C Tables 4.2.6.8 and 6.1.1.4'
O O 0.0106 0.0060 'International Tables Vol C Tables 4.2.6.8 and 6.1.1.4'
S S 0.1246 0.1234 'International Tables Vol C Tables 4.2.6.8 and 6.1.1.4'
Cl Cl 0.1484 0.1585 'International Tables Vol C Tables 4.2.6.8 and 6.1.1.4'
Ni Ni 0.3393 1.1124 'International Tables Vol C Tables 4.2.6.8 and 6.1.1.4'

loop_
_geom_angle_atom_site_label_1
_geom_angle_atom_site_label_2
_geom_angle_atom_site_label_3
_geom_angle
O1 Ni1 N1 94.10(14)
O1 Ni1 O3 79.52(13)
N1 Ni1 O3 165.03(14)
O1 Ni1 O2 76.89(12)
N1 Ni1 O2 91.65(13)
O3 Ni1 O2 73.77(12)
O1 Ni1 S1 165.24(10)
N1 Ni1 S1 85.98(12)
O3 Ni1 S1 96.75(10)
O2 Ni1 S1 88.35(9)
O1 Ni1 Cl1 98.33(10)
N1 Ni1 Cl1 92.55(11)
O3 Ni1 Cl1 101.73(10)
O2 Ni1 Cl1 173.86(9)
S1 Ni1 Cl1 96.41(5)
O1 Ni1 Ni2 49.51(9)
N1 Ni1 Ni2 122.31(11)
O3 Ni1 Ni2 43.87(9)
O2 Ni1 Ni2 43.91(8)
S1 Ni1 Ni2 118.69(4)
Cl1 Ni1 Ni2 129.97(4)
O3 Ni2 O2 83.64(13)
O3 Ni2 N2 172.04(14)
O2 Ni2 N2 94.24(14)
O3 Ni2 N3 90.64(15)
O2 Ni2 N3 95.43(14)
N2 Ni2 N3 97.21(16)
O3 Ni2 O1 76.85(12)
O2 Ni2 O1 79.99(12)
N2 Ni2 O1 95.23(14)
N3 Ni2 O1 167.03(14)
O3 Ni2 S2 96.17(11)
O2 Ni2 S2 165.94(10)
N2 Ni2 S2 84.01(12)
N3 Ni2 S2 98.63(11)
O1 Ni2 S2 86.27(9)
O3 Ni2 Ni1 46.65(9)
O2 Ni2 Ni1 53.94(9)
N2 Ni2 Ni1 126.35(11)
N3 Ni2 Ni1 124.50(11)
O1 Ni2 Ni1 43.40(8)
S2 Ni2 Ni1 116.51(4)
C1 S1 C14 102.1(2)
C1 S1 Ni1 96.05(17)
C14 S1 Ni1 110.6(2)
C15 S2 C28 104.1(2)
C15 S2 Ni2 94.91(18)
C28 S2 Ni2 114.64(19)
C29 S3 C42A 107.3(12)
C29 S3 C42 96.1(18)
C42A S3 C42 20.0(12)
C13 O1 Ni1 127.1(3)
C13 O1 Ni2 131.6(3)
Ni1 O1 Ni2 87.09(12)
C27 O2 Ni2 124.8(3)
C27 O2 Ni1 121.8(3)
Ni2 O2 Ni1 82.14(11)
C41 O3 Ni2 127.0(3)
C41 O3 Ni1 141.4(3)
Ni2 O3 Ni1 89.48(12)
C7 N1 C6 120.6(4)
C7 N1 Ni1 121.1(3)
C6 N1 Ni1 118.0(3)
C21 N2 C20 121.2(4)
C21 N2 Ni2 122.1(3)
C20 N2 Ni2 116.6(3)
C35 N3 C34 117.9(4)
C35 N3 Ni2 121.9(3)
C34 N3 Ni2 120.2(3)
C2 C1 C6 120.5(5)
C2 C1 S1 118.6(4)
C6 C1 S1 120.9(4)
C3 C2 C1 120.4(6)
C2 C3 C4 119.9(5)
C3 C4 C5 120.8(5)
C4 C5 C6 120.4(5)
C1 C6 C5 117.9(5)
C1 C6 N1 118.3(4)
C5 C6 N1 123.8(4)
N1 C7 C8 128.1(4)
C9 C8 C13 119.5(4)
C9 C8 C7 114.8(4)
C13 C8 C7 125.7(4)
C10 C9 C8 121.3(5)
C9 C10 C11 119.1(5)
C12 C11 C10 121.1(5)
C11 C12 C13 122.1(5)
O1 C13 C12 120.7(4)
O1 C13 C8 122.4(4)
C12 C13 C8 116.9(4)
C16 C15 C20 120.2(5)
C16 C15 S2 121.5(4)
C20 C15 S2 118.2(4)
C17 C16 C15 119.8(5)
C18 C17 C16 120.7(5)
C17 C18 C19 120.8(6)
C18 C19 C20 119.9(6)
C19 C20 C15 118.4(5)
C19 C20 N2 121.8(5)
C15 C20 N2 119.5(4)
N2 C21 C22 127.8(5)
C23 C22 C27 119.2(5)
C23 C22 C21 116.0(5)
C27 C22 C21 124.8(5)
C24 C23 C22 121.8(6)
C23 C24 C25 119.1(6)
C26 C25 C24 120.1(6)
C25 C26 C27 122.9(6)
O2 C27 C26 118.5(5)
O2 C27 C22 124.7(4)
C26 C27 C22 116.8(5)
C34 C29 C30 118.5(6)
C34 C29 S3 120.2(4)
C30 C29 S3 121.2(5)
C31 C30 C29 121.0(6)
C32 C31 C30 120.9(6)
C31 C32 C33 118.4(7)
C34 C33 C32 122.9(6)
C33 C34 C29 118.2(5)
C33 C34 N3 118.0(5)
C29 C34 N3 123.8(5)
N3 C35 C36 128.5(5)
C37 C36 C41 118.4(5)
C37 C36 C35 117.5(5)
C41 C36 C35 124.1(4)
C38 C37 C36 122.5(5)
C37 C38 C39 119.0(5)
C40 C39 C38 121.0(6)
C39 C40 C41 121.0(5)
O3 C41 C40 119.8(4)
O3 C41 C36 122.2(4)
C40 C41 C36 118.0(5)

loop_
_geom_bond_atom_site_label_1
_geom_bond_atom_site_label_2
_geom_bond_distance
C42 S3 1.819(15)
C42A S3 1.813(11)
Ni1 O1 1.965(3)
Ni1 N1 2.020(4)
Ni1 O3 2.077(3)
Ni1 O2 2.332(3)
Ni1 S1 2.3599(15)
Ni1 Cl1 2.3629(14)
Ni1 Ni2 2.8569(8)
Ni2 O3 1.980(3)
Ni2 O2 2.000(3)
Ni2 N2 2.005(4)
Ni2 N3 2.070(4)
Ni2 O1 2.176(3)
Ni2 S2 2.3986(15)
S1 C1 1.776(5)
S1 C14 1.805(5)
S2 C15 1.770(5)
S2 C28 1.810(5)
S3 C29 1.775(6)
O1 C13 1.310(5)
O2 C27 1.312(6)
O3 C41 1.312(5)
N1 C7 1.292(6)
N1 C6 1.433(6)
N2 C21 1.285(6)
N2 C20 1.423(6)
N3 C35 1.284(6)
N3 C34 1.425(6)
C1 C2 1.391(7)
C1 C6 1.395(7)
C2 C3 1.369(7)
C3 C4 1.369(8)
C4 C5 1.378(7)
C5 C6 1.404(6)
C7 C8 1.440(7)
C8 C9 1.405(6)
C8 C13 1.427(6)
C9 C10 1.371(7)
C10 C11 1.383(7)
C11 C12 1.361(7)
C12 C13 1.401(7)
C15 C16 1.394(7)
C15 C20 1.405(7)
C16 C17 1.370(7)
C17 C18 1.367(8)
C18 C19 1.383(8)
C19 C20 1.402(7)
C21 C22 1.448(7)
C22 C23 1.405(7)
C22 C27 1.420(7)
C23 C24 1.372(8)
C24 C25 1.396(9)
C25 C26 1.352(7)
C26 C27 1.414(7)
C29 C34 1.404(7)
C29 C30 1.408(8)
C30 C31 1.371(9)
C31 C32 1.363(9)
C32 C33 1.385(8)
C33 C34 1.382(7)
C35 C36 1.430(7)
C36 C37 1.397(7)
C36 C41 1.429(6)
C37 C38 1.350(8)
C38 C39 1.381(8)
C39 C40 1.378(7)
C40 C41 1.389(7)
